data_1521390
loop_
_publ_author_name
'Kennedy, B.J.'
'Howard, C.J.'
'Chakoumakos, B.C.'

_publ_section_title
;
 High-temperature phase transitions in Sr Hf O3
;
_journal_name_full 'Physical Review, Serie 3. B - Condensed Matter (18,1978-)'
_journal_page_first 2972
_journal_page_last 2975
_journal_volume 60
_journal_year 1999
_chemical_formula_sum 'Hf O3 Sr'
_chemical_name_systematic 'Sr (Hf O3)'
_space_group_IT_number 62
_symmetry_space_group_name_Hall '-P 2c 2ab'
_symmetry_space_group_name_H-M 'P b n m'
_cell_angle_alpha 90
_cell_angle_beta 90
_cell_angle_gamma 90
_cell_formula_units_Z 4
_cell_length_a 5.7516
_cell_length_b 5.7646
_cell_length_c 8.1344
_cell_volume 269.702
_citation_journal_id_ASTM PRBMDO
_cod_data_source_file Kennedy_PRBMDO_1999_707.cif
_cod_data_source_block Hf1O3Sr1
_cod_original_cell_volume 269.7015
_cod_original_sg_symbol_Hall '-P 2ac 2n (z,x,y)'
_cod_original_formula_sum 'Hf1 O3 Sr1'
_cod_database_code 1521390

loop_
_symmetry_equiv_pos_as_xyz
x,y,z
x+1/2,-y+1/2,-z
-x+1/2,y+1/2,-z+1/2
-x,-y,z+1/2
-x,-y,-z
-x-1/2,y-1/2,z
x-1/2,-y-1/2,z-1/2
x,y,-z-1/2

loop_
_atom_site_label
_atom_site_type_symbol
_atom_site_fract_x
_atom_site_fract_y
_atom_site_fract_z
_atom_site_occupancy
_atom_site_U_iso_or_equiv
O1 O-2 -0.063 -0.014 0.25 1 0.0
Hf1 Hf+4 0 0 0 1 0.0
Sr1 Sr+2 0.004 0.516 0.25 1 0.0
O2 O-2 0.2189 0.2789 0.0335 1 0.0
